data_2310827
loop_
_publ_author_name
'Dawson, B.'

_publ_section_title
;
 The Structure of the 9(18)- Heteropoly Anion in Potassium 9(18)-
 Tungstophosphate, K6 (P2 W18 O62) (H2 O)14
;
_journal_name_full 'Acta Crystallographica (1,1948-23,1967)'
_journal_page_first 113
_journal_page_last 126
_journal_volume 6
_journal_year 1953
_chemical_formula_sum 'O62 P2 W18'
_chemical_name_systematic 'K6 P2 W18 O62 (H2 O)14'
_space_group_IT_number 2
_symmetry_space_group_name_Hall '-P 1'
_symmetry_space_group_name_H-M 'P -1'
_cell_angle_alpha 94.4
_cell_angle_beta 116.87
_cell_angle_gamma 115.6
_cell_formula_units_Z 2
_cell_length_a 12.86
_cell_length_b 14.83
_cell_length_c 22.34
_cell_volume 3225.592
_citation_journal_id_ASTM ACCRA9
_cod_data_source_file Dawson_ACCRA9_1953_187.cif
_cod_data_source_block O62P2W18
_cod_database_code 2310827

loop_
_symmetry_equiv_pos_as_xyz
x,y,z
-x,-y,-z

loop_
_atom_site_label
_atom_site_type_symbol
_atom_site_fract_x
_atom_site_fract_y
_atom_site_fract_z
_atom_site_occupancy
_atom_site_U_iso_or_equiv
W2 W+6 0.19 0.407 0.211 1 0.0
O40 O-2 0.765 0.555 0.24 1 0.0
O45 O-2 0.83 0.73 0.325 1 0.0
O54 O-2 0.39 0.51 0.455 1 0.0
O35 O-2 0.5 0.46 0.19 1 0.0
O56 O-2 0.155 0.385 -0.005 1 0.0
O23 O-2 0.41 0.955 0.165 1 0.0
O36 O-2 0.69 0.535 0.335 1 0.0
O31 O-2 0.84 0.37 0.535 1 0.0
O50 O-2 0.455 0.49 0.07 1 0.0
O12 O-2 0.73 0.35 0.235 1 0.0
W10 W+6 0.414 0.5 0.383 1 0.0
O59 O-2 0.885 0.675 0.545 1 0.0
O2 O-2 0.655 0.34 0.325 1 0.0
O55 O-2 0.005 0.36 0.165 1 0.0
O7 O-2 0.57 0.385 0.125 1 0.0
W4 W+6 0.884 0.638 0.34 1 0.0
P2 P+5 0.54 0.52 0.27 1 0.0
O34 O-2 0.68 0.005 0.22 1 0.0
W18 W+6 0.496 0.057 0.347 1 0.0
W1 W+6 0.149 0.137 0.202 1 0.0
O29 O-2 0.675 0.265 0.085 1 0.0
O14 O-2 0.2 0.04 0.205 1 0.0
O47 O-2 0.745 0.71 0.42 1 0.0
W13 W+6 0.713 0.778 0.259 1 0.0
O26 O-2 0.34 0.205 0.445 1 0.0
O44 O-2 0.645 0.655 0.185 1 0.0
O51 O-2 0.55 0.77 0.2 1 0.0
O48 O-2 0.235 0.45 0.31 1 0.0
O46 O-2 0.475 0.625 0.37 1 0.0
O58 O-2 1.06 0.705 0.355 1 0.0
O3 O-2 0.375 0.25 0.275 1 0.0
O61 O-2 0.28 0.72 0.155 1 0.0
O52 O-2 0.455 0.755 0.3 1 0.0
O32 O-2 0.51 0.97 0.405 1 0.0
O27 O-2 -0.05 0.055 0.15 1 0.0
O30 O-2 1.01 0.4 0.345 1 0.0
O20 O-2 0.18 0.135 0.295 1 0.0
O37 O-2 0.41 0.445 0.285 1 0.0
O41 O-2 0.6 0.525 0.425 1 0.0
O9 O-2 0.17 0.275 0.225 1 0.0
O4 O-2 0.475 0.125 0.255 1 0.0
O24 O-2 0.32 0.94 0.265 1 0.0
O33 O-2 0.13 0.825 0.12 1 0.0
O6 O-2 0.87 0.5 0.355 1 0.0
W3 W+6 0.843 0.369 0.33 1 0.0
W17 W+6 0.269 0.961 0.172 1 0.0
O39 O-2 0.23 0.38 0.14 1 0.0
O60 O-2 0.655 0.87 0.44 1 0.0
O38 O-2 0.565 0.645 0.275 1 0.0
O49 O-2 0.94 0.68 0.44 1 0.0
O25 O-2 0.61 0.03 0.32 1 0.0
W14 W+6 0.377 0.668 0.196 1 0.0
W5 W+6 0.257 0.152 0.075 1 0.0
O18 O-2 0.39 0.115 0.35 1 0.0
O57 O-2 0.72 0.57 0.1 1 0.0
O53 O-2 0.745 0.85 0.35 1 0.0
O8 O-2 0.31 0.3 0.075 1 0.0
O42 O-2 0.28 0.55 0.225 1 0.0
O11 O-2 0.195 0.175 0.135 1 0.0
O17 O-2 0.745 0.215 0.305 1 0.0
O21 O-2 0.88 0.365 0.425 1 0.0
O22 O-2 0.4 0.175 0.055 1 0.0
O1 O-2 0.46 0.265 0.18 1 0.0
P1 P+5 0.49 0.245 0.26 1 0.0
W7 W+6 0.741 0.349 0.444 1 0.0
W6 W+6 0.297 0.422 0.084 1 0.0
O15 O-2 0.28 0.055 0.115 1 0.0
O43 O-2 0.37 0.565 0.13 1 0.0
O16 O-2 0.56 0.145 0.165 1 0.0
O13 O-2 0.565 0.32 0.415 1 0.0
O10 O-2 0.355 0.345 0.36 1 0.0
W15 W+6 0.606 0.763 0.372 1 0.0
W11 W+6 0.593 0.261 0.137 1 0.0
O5 O-2 0.785 0.49 0.445 1 0.0
O19 O-2 0.655 0.2 0.4 1 0.0
W8 W+6 0.782 0.619 0.453 1 0.0
W9 W+6 0.373 0.23 0.373 1 0.0
O62 O-2 0.83 0.9 0.255 1 0.0
O28 O-2 0.105 0.085 -0.015 1 0.0
W12 W+6 0.634 0.531 0.146 1 0.0
W16 W+6 0.606 0.071 0.235 1 0.0
